data_1519274
loop_
_publ_author_name
'Hursthouse, Michael B.'
'Costello, J. F.'
'Coles, Simon J.'
'Barucki, H.'

_publ_section_title
;
 (RR,SS,RS)-Triphenyl-bis(2-cyclopentyl-2-phenylacetato-O)-antimony(v)
;
_journal_name_full 'Crystal Structure Report Archive'
_journal_page_first 93
_journal_year 2000
_chemical_formula_sum 'C44 H45 O4 Sb'
_chemical_formula_weight 759.55
_space_group_IT_number 14
_symmetry_cell_setting monoclinic
_symmetry_space_group_name_Hall '-P 2ybc'
_symmetry_space_group_name_H-M 'P 1 21/c 1'
_atom_sites_solution_hydrogens geom
_atom_sites_solution_primary direct
_atom_sites_solution_secondary difmap
_cell_angle_alpha 90.00
_cell_angle_beta 98.73(3)
_cell_angle_gamma 90.00
_cell_formula_units_Z 4
_cell_length_a 9.5400(19)
_cell_length_b 13.248(3)
_cell_length_c 28.592(6)
_cell_measurement_reflns_used 57917
_cell_measurement_temperature 150(2)
_cell_measurement_theta_max 27.50
_cell_measurement_theta_min 2.11
_cell_volume 3571.8(13)
_computing_cell_refinement 'DENZO (Otwinowski & Minor, 1997) & COLLECT (Hooft, 1998)'
_computing_data_collection 'COLLECT (Hooft, 1998)'
_computing_data_reduction 'DENZO (Otwinowski & Minor, 1997) & COLLECT (Hooft, 1998)'
_computing_molecular_graphics 'CAMERON (Watkin, Pearce 1995)'
_computing_structure_refinement 'SHELXL-97 (Sheldrick, 1997)'
_computing_structure_solution 'SHELXS-97 (Sheldrick, 1990)'
_diffrn_ambient_temperature 150(2)
_diffrn_detector_area_resol_mean 9.091
_diffrn_measured_fraction_theta_full 0.901
_diffrn_measured_fraction_theta_max 0.901
_diffrn_measurement_device_type 'Nonius KappaCCD Area Detector'
_diffrn_measurement_method 'Phi and Omega scans to fill Ewald Sphere'
_diffrn_radiation_monochromator graphite
_diffrn_radiation_source 'Nonius FR591 rotating anode'
_diffrn_radiation_type MoK\a
_diffrn_radiation_wavelength 0.71073
_diffrn_reflns_av_R_equivalents 0.0723
_diffrn_reflns_av_sigmaI/netI 0.0470
_diffrn_reflns_limit_h_max 10
_diffrn_reflns_limit_h_min -12
_diffrn_reflns_limit_k_max 17
_diffrn_reflns_limit_k_min -17
_diffrn_reflns_limit_l_max 36
_diffrn_reflns_limit_l_min -34
_diffrn_reflns_number 57917
_diffrn_reflns_theta_full 27.50
_diffrn_reflns_theta_max 27.50
_diffrn_reflns_theta_min 2.11
_exptl_absorpt_coefficient_mu 0.816
_exptl_absorpt_correction_T_max 0.9229
_exptl_absorpt_correction_T_min 0.8874
_exptl_absorpt_process_details 'SORTAV (Bleeing, 1997)'
_exptl_crystal_colour colourless
_exptl_crystal_density_diffrn 1.413
_exptl_crystal_density_method 'not measured'
_exptl_crystal_description prism
_exptl_crystal_F_000 1568
_exptl_crystal_size_max 0.15
_exptl_crystal_size_mid 0.15
_exptl_crystal_size_min 0.1
_refine_diff_density_max 1.434
_refine_diff_density_min -1.477
_refine_diff_density_rms 0.173
_refine_ls_extinction_method none
_refine_ls_goodness_of_fit_ref 1.430
_refine_ls_hydrogen_treatment constr
_refine_ls_matrix_type full
_refine_ls_number_parameters 443
_refine_ls_number_reflns 7391
_refine_ls_number_restraints 0
_refine_ls_restrained_S_all 1.430
_refine_ls_R_factor_all 0.0778
_refine_ls_R_factor_gt 0.0577
_refine_ls_shift/su_max 0.010
_refine_ls_shift/su_mean 0.001
_refine_ls_structure_factor_coef Fsqd
_refine_ls_weighting_details 'calc w=1/[\s^2^(Fo^2^)+(0.1000P)^2^+0.0000P] where P=(Fo^2^+2Fc^2^)/3'
_refine_ls_weighting_scheme calc
_refine_ls_wR_factor_gt 0.1866
_refine_ls_wR_factor_ref 0.1945
_reflns_number_gt 6026
_reflns_number_total 7391
_reflns_threshold_expression >2sigma(I)
_cod_data_source_file eCrystal-93.cif
_cod_data_source_block 00src130
_cod_depositor_comments
;
Citation :
Hursthouse, Michael B. and Costello, J. F. and Coles, Simon J. and 
Barucki, H. (2000) 
University of Southampton, Crystal Structure Report Archive. 
(doi:10.5258/ecrystals/93)

More at:
http://ecrystals.chem.soton.ac.uk/93/

The following automatic conversions were performed:

'_symmetry_cell_setting' value 'Monoclinic' changed to 'monoclinic'
according to the built-in table from CIF Core dictionary named
'cif_core.dic' version 2.4.1 from 2010-06-29.

Automatic conversion script
Id: cif_fix_values 3105 2015-03-04 15:46:00Z robertas 
;
_cod_original_cell_volume 3571.6(12)
_cod_original_sg_symbol_H-M P2(1)/c
_cod_database_code 1519274

loop_
_symmetry_equiv_pos_as_xyz
'x, y, z'
'-x, y+1/2, -z+1/2'
'-x, -y, -z'
'x, -y-1/2, z-1/2'

loop_
_atom_site_label
_atom_site_type_symbol
_atom_site_fract_x
_atom_site_fract_y
_atom_site_fract_z
_atom_site_U_iso_or_equiv
_atom_site_adp_type
_atom_site_occupancy
_atom_site_symmetry_multiplicity
_atom_site_calc_flag
_atom_site_refinement_flags
_atom_site_disorder_assembly
_atom_site_disorder_group
Sb1 Sb 0.15449(3) 0.13382(2) 0.122833(10) 0.02940(17) Uani 1 1 d . . .
O1 O 0.1704(4) 0.2560(2) 0.07512(11) 0.0341(8) Uani 1 1 d . . .
O2 O 0.4055(4) 0.2377(3) 0.05606(14) 0.0507(11) Uani 1 1 d . . .
O3 O 0.1221(4) 0.0112(2) 0.16932(11) 0.0348(8) Uani 1 1 d . . .
O4 O 0.3509(4) 0.0064(3) 0.17399(13) 0.0442(10) Uani 1 1 d . . .
C1 C 0.2379(5) 0.0372(4) 0.06693(16) 0.0310(11) Uani 1 1 d . . .
C2 C 0.3525(5) -0.0273(4) 0.06781(17) 0.0356(12) Uani 1 1 d . . .
H2 H 0.4108 -0.0322 0.0969 0.043 Uiso 1 1 calc R . .
C3 C 0.3963(6) -0.0896(4) 0.02964(18) 0.0381(12) Uani 1 1 d . . .
H3 H 0.4766 -0.1301 0.0358 0.046 Uiso 1 1 calc R . .
C4 C 0.3286(6) -0.0880(4) -0.00938(19) 0.0416(13) Uani 1 1 d . . .
H4 H 0.3496 -0.1252 -0.0350 0.050 Uiso 1 1 calc R . .
C5 C 0.2153(6) -0.0229(4) -0.01055(18) 0.0453(14) Uani 1 1 d . . .
H5 H 0.1583 -0.0177 -0.0399 0.054 Uiso 1 1 calc R . .
C6 C 0.1691(6) 0.0402(4) 0.02719(18) 0.0416(14) Uani 1 1 d . . .
H6 H 0.0894 0.0813 0.0208 0.050 Uiso 1 1 calc R . .
C7 C -0.0675(6) 0.1475(4) 0.12795(17) 0.0343(12) Uani 1 1 d . . .
C8 C -0.1559(5) 0.0652(4) 0.14423(19) 0.0408(13) Uani 1 1 d . . .
H8 H -0.1116 0.0042 0.1534 0.049 Uiso 1 1 calc R . .
C9 C -0.2993(6) 0.0736(4) 0.1466(2) 0.0465(15) Uani 1 1 d . . .
H9 H -0.3508 0.0201 0.1564 0.056 Uiso 1 1 calc R . .
C10 C -0.3598(6) 0.1621(5) 0.1341(2) 0.0496(15) Uani 1 1 d . . .
H10 H -0.4558 0.1718 0.1352 0.060 Uiso 1 1 calc R . .
C11 C -0.2769(6) 0.2419(5) 0.1190(2) 0.0504(16) Uani 1 1 d . . .
H11 H -0.3232 0.3026 0.1108 0.061 Uiso 1 1 calc R . .
C12 C -0.1267(5) 0.2371(4) 0.11541(18) 0.0396(13) Uani 1 1 d . . .
H12 H -0.0765 0.2911 0.1054 0.047 Uiso 1 1 calc R . .
C13 C 0.2309(5) 0.2225(3) 0.17510(16) 0.0313(12) Uani 1 1 d . . .
C14 C 0.1769(6) 0.2018(4) 0.22195(18) 0.0434(14) Uani 1 1 d . . .
H14 H 0.1133 0.1497 0.2248 0.052 Uiso 1 1 calc R . .
C15 C 0.2236(7) 0.2603(4) 0.2580(2) 0.0502(16) Uani 1 1 d . . .
H15 H 0.2005 0.2511 0.2881 0.060 Uiso 1 1 calc R . .
C16 C 0.3121(7) 0.3382(5) 0.2465(2) 0.0546(18) Uani 1 1 d . . .
H16 H 0.3427 0.3828 0.2710 0.065 Uiso 1 1 calc R . .
C17 C 0.3659(7) 0.3611(4) 0.1999(2) 0.0531(18) Uani 1 1 d . . .
H17 H 0.4279 0.4143 0.1974 0.064 Uiso 1 1 calc R . .
C18 C 0.3214(5) 0.3028(4) 0.16341(18) 0.0362(12) Uani 1 1 d . . .
H18 H 0.3457 0.3124 0.1334 0.043 Uiso 1 1 calc R . .
C19 C 0.2928(6) 0.2735(4) 0.04791(17) 0.0382(14) Uani 1 1 d . . .
C20 C 0.2888(8) 0.3407(5) 0.0059(2) 0.0595(19) Uani 1 1 d . . .
H20 H 0.3870 0.3491 0.0003 0.071 Uiso 1 1 calc R . .
C21 C 0.2178(6) 0.2893(4) -0.03249(17) 0.0397(13) Uani 1 1 d . . .
C22 C 0.0744(6) 0.2667(4) -0.0260(2) 0.0483(15) Uani 1 1 d . . .
H22 H 0.0310 0.2860 -0.0004 0.058 Uiso 1 1 calc R . .
C23 C 0.0197(7) 0.2172(4) -0.0603(2) 0.0586(19) Uani 1 1 d . . .
H23 H -0.0738 0.1962 -0.0615 0.070 Uiso 1 1 calc R . .
C24 C 0.0984(10) 0.1886(5) -0.1012(3) 0.082(3) Uani 1 1 d . . .
H24 H 0.0453 0.1521 -0.1254 0.098 Uiso 1 1 calc R . .
C25 C 0.2447(10) 0.2098(5) -0.1079(2) 0.078(3) Uani 1 1 d . . .
H25 H 0.2876 0.1900 -0.1336 0.093 Uiso 1 1 calc R . .
C26 C 0.3008(6) 0.2590(5) -0.0733(2) 0.0494(15) Uani 1 1 d . . .
H26 H 0.3951 0.2785 -0.0716 0.059 Uiso 1 1 calc R . .
C27 C 0.2381(7) 0.4428(4) 0.0190(2) 0.062(2) Uani 1 1 d . . .
H27 H 0.1415 0.4368 0.0264 0.074 Uiso 1 1 calc R . .
C28 C 0.3197(6) 0.4993(4) 0.05425(19) 0.0449(15) Uani 1 1 d . . .
H28A H 0.4194 0.4925 0.0515 0.054 Uiso 1 1 calc R . .
H28B H 0.3057 0.4746 0.0851 0.054 Uiso 1 1 calc R . .
C29 C 0.2766(6) 0.6095(4) 0.0492(2) 0.0440(14) Uani 1 1 d . . .
H29A H 0.3432 0.6532 0.0687 0.053 Uiso 1 1 calc R . .
H29B H 0.1817 0.6207 0.0565 0.053 Uiso 1 1 calc R . .
C30 C 0.2835(7) 0.6227(4) -0.0045(2) 0.0469(15) Uani 1 1 d . . .
H30A H 0.2187 0.6746 -0.0186 0.056 Uiso 1 1 calc R . .
H30B H 0.3789 0.6387 -0.0101 0.056 Uiso 1 1 calc R . .
C31 C 0.2388(7) 0.5207(4) -0.0225(2) 0.0553(17) Uani 1 1 d . . .
H31A H 0.3029 0.4972 -0.0435 0.066 Uiso 1 1 calc R . .
H31B H 0.1444 0.5247 -0.0407 0.066 Uiso 1 1 calc R . .
C32 C 0.2303(6) -0.0247(4) 0.18580(16) 0.0336(12) Uani 1 1 d . . .
C33 C 0.1926(7) -0.1095(4) 0.22245(19) 0.0469(15) Uani 1 1 d . . .
H33 H 0.0992 -0.1346 0.2081 0.056 Uiso 1 1 calc R . .
C34 C 0.1649(5) -0.0599(4) 0.27047(17) 0.0313(11) Uani 1 1 d . . .
C35 C 0.0288(7) -0.0558(5) 0.2939(2) 0.0557(17) Uani 1 1 d . . .
H35 H -0.0474 -0.0908 0.2774 0.067 Uiso 1 1 calc R . .
C36 C -0.0028(8) -0.0074(6) 0.3371(3) 0.071(2) Uani 1 1 d . . .
H36 H -0.0899 -0.0073 0.3479 0.085 Uiso 1 1 calc R . .
C37 C 0.1133(9) 0.0354(5) 0.3575(2) 0.0611(19) Uani 1 1 d . . .
H37 H 0.1151 0.0690 0.3862 0.073 Uiso 1 1 calc R . .
C38 C 0.2431(8) 0.0299(5) 0.3346(2) 0.065(2) Uani 1 1 d . . .
H38 H 0.3209 0.0625 0.3516 0.078 Uiso 1 1 calc R . .
C39 C 0.2721(6) -0.0153(5) 0.2917(2) 0.0530(16) Uani 1 1 d . . .
H39 H 0.3592 -0.0120 0.2810 0.064 Uiso 1 1 calc R . .
C40 C 0.2908(7) -0.1939(5) 0.2161(2) 0.0571(17) Uani 1 1 d . . .
H40 H 0.3871 -0.1703 0.2279 0.068 Uiso 1 1 calc R . .
C41 C 0.2560(9) -0.2806(5) 0.2505(2) 0.066(2) Uani 1 1 d . . .
H41A H 0.2934 -0.2671 0.2834 0.079 Uiso 1 1 calc R . .
H41B H 0.1555 -0.2958 0.2471 0.079 Uiso 1 1 calc R . .
C42 C 0.3428(10) -0.3640(5) 0.2279(3) 0.075(2) Uani 1 1 d . . .
H42A H 0.4337 -0.3722 0.2479 0.090 Uiso 1 1 calc R . .
H42B H 0.2924 -0.4276 0.2281 0.090 Uiso 1 1 calc R . .
C43 C 0.3701(12) -0.3438(6) 0.1771(3) 0.092(3) Uani 1 1 d . . .
H43A H 0.4706 -0.3377 0.1754 0.110 Uiso 1 1 calc R . .
H43B H 0.3293 -0.3960 0.1554 0.110 Uiso 1 1 calc R . .
C44 C 0.2965(9) -0.2476(5) 0.1676(2) 0.067(2) Uani 1 1 d . . .
H44A H 0.2011 -0.2591 0.1513 0.080 Uiso 1 1 calc R . .
H44B H 0.3465 -0.2056 0.1478 0.080 Uiso 1 1 calc R . .

loop_
_atom_site_aniso_label
_atom_site_aniso_U_11
_atom_site_aniso_U_22
_atom_site_aniso_U_33
_atom_site_aniso_U_23
_atom_site_aniso_U_13
_atom_site_aniso_U_12
Sb1 0.0344(2) 0.0252(2) 0.0240(2) -0.00138(11) -0.01022(15) 0.00173(13)
O1 0.039(2) 0.0279(17) 0.0283(17) 0.0030(14) -0.0171(15) 0.0039(15)
O2 0.054(3) 0.048(2) 0.045(2) -0.0059(19) -0.0083(19) -0.006(2)
O3 0.038(2) 0.0276(18) 0.0323(18) 0.0039(14) -0.0161(15) 0.0003(15)
O4 0.046(2) 0.042(2) 0.036(2) -0.0052(16) -0.0235(17) 0.0085(18)
C1 0.037(3) 0.024(2) 0.027(2) -0.0014(19) -0.010(2) -0.002(2)
C2 0.038(3) 0.034(3) 0.031(3) 0.005(2) -0.010(2) 0.004(2)
C3 0.041(3) 0.033(3) 0.038(3) 0.000(2) -0.003(2) 0.010(2)
C4 0.056(4) 0.031(3) 0.034(3) -0.010(2) -0.003(2) -0.002(3)
C5 0.056(4) 0.045(3) 0.028(3) -0.007(2) -0.016(2) 0.002(3)
C6 0.045(3) 0.036(3) 0.036(3) 0.000(2) -0.020(2) -0.002(2)
C7 0.036(3) 0.037(3) 0.025(3) -0.007(2) -0.011(2) 0.004(2)
C8 0.033(3) 0.039(3) 0.044(3) -0.010(2) -0.015(2) 0.003(2)
C9 0.034(3) 0.044(3) 0.055(4) -0.012(3) -0.013(3) -0.001(2)
C10 0.029(3) 0.066(4) 0.049(3) -0.006(3) -0.009(2) 0.009(3)
C11 0.042(4) 0.059(4) 0.046(3) 0.000(3) -0.009(3) 0.015(3)
C12 0.036(3) 0.042(3) 0.036(3) 0.002(2) -0.013(2) 0.008(2)
C13 0.031(3) 0.027(2) 0.029(2) -0.0001(19) -0.019(2) 0.008(2)
C14 0.061(4) 0.030(3) 0.031(3) 0.000(2) -0.019(2) 0.002(3)
C15 0.070(4) 0.040(3) 0.033(3) -0.003(2) -0.020(3) 0.016(3)
C16 0.063(4) 0.039(3) 0.047(4) -0.013(3) -0.037(3) 0.010(3)
C17 0.061(4) 0.034(3) 0.053(4) -0.010(2) -0.030(3) 0.006(3)
C18 0.031(3) 0.034(3) 0.036(3) -0.004(2) -0.019(2) 0.003(2)
C19 0.055(4) 0.027(3) 0.025(3) 0.000(2) -0.016(2) -0.008(2)
C20 0.078(5) 0.047(4) 0.044(4) 0.003(3) -0.021(3) -0.018(3)
C21 0.054(3) 0.032(3) 0.027(3) 0.004(2) -0.013(2) 0.002(2)
C22 0.053(4) 0.039(3) 0.048(3) 0.006(3) -0.006(3) 0.003(3)
C23 0.053(4) 0.038(3) 0.073(5) 0.008(3) -0.028(3) -0.001(3)
C24 0.119(7) 0.034(4) 0.068(5) -0.005(3) -0.065(5) 0.006(4)
C25 0.133(8) 0.060(4) 0.031(3) -0.006(3) -0.018(4) 0.048(5)
C26 0.042(3) 0.060(4) 0.042(3) 0.013(3) -0.008(3) 0.010(3)
C27 0.075(5) 0.037(3) 0.058(4) 0.001(3) -0.041(3) 0.010(3)
C28 0.056(4) 0.032(3) 0.037(3) -0.002(2) -0.024(3) -0.002(2)
C29 0.041(3) 0.039(3) 0.046(3) -0.002(2) -0.013(2) 0.011(2)
C30 0.046(3) 0.040(3) 0.049(4) 0.004(2) -0.011(3) 0.006(2)
C31 0.064(4) 0.042(3) 0.047(3) -0.004(3) -0.032(3) 0.002(3)
C32 0.049(3) 0.025(2) 0.023(2) -0.0021(19) -0.006(2) 0.005(2)
C33 0.072(4) 0.035(3) 0.030(3) 0.003(2) -0.005(3) 0.004(3)
C34 0.035(3) 0.026(2) 0.028(2) 0.0040(19) -0.011(2) 0.002(2)
C35 0.054(4) 0.045(3) 0.060(4) 0.000(3) -0.016(3) -0.007(3)
C36 0.065(5) 0.074(5) 0.076(5) -0.013(4) 0.022(4) 0.000(4)
C37 0.100(6) 0.040(3) 0.038(3) -0.007(3) -0.007(3) -0.006(4)
C38 0.078(5) 0.056(4) 0.048(4) -0.010(3) -0.034(3) 0.007(3)
C39 0.043(3) 0.059(4) 0.048(3) 0.003(3) -0.023(3) 0.005(3)
C40 0.068(4) 0.042(3) 0.054(4) -0.001(3) -0.012(3) 0.012(3)
C41 0.115(6) 0.041(4) 0.040(3) 0.011(3) 0.006(4) 0.021(4)
C42 0.097(6) 0.065(5) 0.056(5) -0.006(3) -0.013(4) 0.003(4)
C43 0.137(8) 0.076(5) 0.054(5) -0.008(4) -0.012(5) 0.018(5)
C44 0.114(6) 0.052(4) 0.033(3) 0.000(3) 0.010(3) 0.012(4)

loop_
_atom_type_symbol
_atom_type_description
_atom_type_scat_dispersion_real
_atom_type_scat_dispersion_imag
_atom_type_scat_source
C C 0.0033 0.0016 'International Tables Vol C Tables 4.2.6.8 and 6.1.1.4'
H H 0.0000 0.0000 'International Tables Vol C Tables 4.2.6.8 and 6.1.1.4'
O O 0.0106 0.0060 'International Tables Vol C Tables 4.2.6.8 and 6.1.1.4'
Sb Sb -0.5866 1.5461 'International Tables Vol C Tables 4.2.6.8 and 6.1.1.4'

loop_
_geom_angle_atom_site_label_1
_geom_angle_atom_site_label_2
_geom_angle_atom_site_label_3
_geom_angle
_geom_angle_site_symmetry_1
_geom_angle_site_symmetry_3
C13 Sb1 O1 88.78(16) . .
C13 Sb1 O3 93.06(17) . .
O1 Sb1 O3 175.84(12) . .
C13 Sb1 C7 98.9(2) . .
O1 Sb1 C7 98.36(16) . .
O3 Sb1 C7 77.67(17) . .
C13 Sb1 C1 138.06(19) . .
O1 Sb1 C1 84.94(15) . .
O3 Sb1 C1 96.14(15) . .
C7 Sb1 C1 123.08(17) . .
C19 O1 Sb1 125.3(3) . .
C32 O3 Sb1 110.8(4) . .
C6 C1 C2 110.4(5) . .
C6 C1 Sb1 115.9(4) . .
C2 C1 Sb1 133.7(3) . .
C1 C2 C3 130.0(4) . .
C4 C3 C2 120.2(5) . .
C3 C4 C5 110.0(5) . .
C4 C5 C6 130.8(5) . .
C1 C6 C5 118.7(5) . .
C12 C7 C8 119.6(5) . .
C12 C7 Sb1 115.8(4) . .
C8 C7 Sb1 124.5(3) . .
C9 C8 C7 124.4(5) . .
C10 C9 C8 116.7(6) . .
C9 C10 C11 119.8(6) . .
C10 C11 C12 126.0(5) . .
C7 C12 C11 113.6(5) . .
C18 C13 C14 128.9(4) . .
C18 C13 Sb1 115.7(4) . .
C14 C13 Sb1 115.2(3) . .
C15 C14 C13 117.5(6) . .
C14 C15 C16 113.3(6) . .
C15 C16 C17 130.1(5) . .
C18 C17 C16 117.6(6) . .
C17 C18 C13 112.5(6) . .
O2 C19 C20 108.3(6) . .
O2 C19 O1 126.5(5) . .
C20 C19 O1 125.2(5) . .
C21 C20 C19 107.2(5) . .
C21 C20 C27 120.3(6) . .
C19 C20 C27 108.0(6) . .
C20 C21 C22 111.2(6) . .
C20 C21 C26 118.7(6) . .
C22 C21 C26 130.0(5) . .
C23 C22 C21 107.7(6) . .
C22 C23 C24 123.0(7) . .
C25 C24 C23 129.8(5) . .
C26 C25 C24 107.5(7) . .
C25 C26 C21 121.9(7) . .
C28 C27 C20 119.8(5) . .
C28 C27 C31 97.4(5) . .
C20 C27 C31 111.4(6) . .
C27 C28 C29 109.5(4) . .
C28 C29 C30 98.6(4) . .
C31 C30 C29 100.8(5) . .
C30 C31 C27 111.6(5) . .
O3 C32 O4 121.6(5) . .
O3 C32 C33 105.9(5) . .
O4 C32 C33 132.5(5) . .
C40 C33 C34 127.5(5) . .
C40 C33 C32 103.7(5) . .
C34 C33 C32 111.0(4) . .
C39 C34 C35 116.6(5) . .
C39 C34 C33 112.7(5) . .
C35 C34 C33 130.7(5) . .
C36 C35 C34 132.4(5) . .
C37 C36 C35 107.4(7) . .
C36 C37 C38 119.3(6) . .
C39 C38 C37 132.9(6) . .
C34 C39 C38 111.3(6) . .
C33 C40 C44 123.8(5) . .
C33 C40 C41 106.0(6) . .
C44 C40 C41 105.0(5) . .
C42 C41 C40 94.7(6) . .
C43 C42 C41 116.1(6) . .
C44 C43 C42 100.4(7) . .
C43 C44 C40 108.3(6) . .

loop_
_geom_bond_atom_site_label_1
_geom_bond_atom_site_label_2
_geom_bond_distance
_geom_bond_site_symmetry_2
Sb1 C13 1.952(4) .
Sb1 O1 2.137(3) .
Sb1 O3 2.151(3) .
Sb1 C7 2.152(6) .
Sb1 C1 2.283(5) .
O1 C19 1.516(7) .
O2 C19 1.166(6) .
O3 C32 1.169(6) .
O4 C32 1.313(7) .
C1 C6 1.224(6) .
C1 C2 1.385(7) .
C2 C3 1.479(8) .
C3 C4 1.201(7) .
C4 C5 1.379(8) .
C5 C6 1.484(8) .
C7 C12 1.340(7) .
C7 C8 1.496(8) .
C8 C9 1.384(8) .
C9 C10 1.331(9) .
C10 C11 1.426(9) .
C11 C12 1.454(8) .
C13 C18 1.442(7) .
C13 C14 1.531(8) .
C14 C15 1.312(7) .
C15 C16 1.403(9) .
C16 C17 1.529(10) .
C17 C18 1.314(7) .
C19 C20 1.490(8) .
C20 C21 1.380(7) .
C20 C27 1.502(9) .
C21 C22 1.440(9) .
C21 C26 1.559(9) .
C22 C23 1.229(8) .
C23 C24 1.529(12) .
C24 C25 1.465(12) .
C25 C26 1.237(9) .
C27 C28 1.394(7) .
C27 C31 1.574(9) .
C28 C29 1.517(7) .
C29 C30 1.558(9) .
C30 C31 1.486(8) .
C32 C33 1.614(8) .
C33 C40 1.488(9) .
C33 C34 1.580(8) .
C34 C39 1.255(7) .
C34 C35 1.550(9) .
C35 C36 1.461(10) .
C36 C37 1.301(10) .
C37 C38 1.488(11) .
C38 C39 1.429(10) .
C40 C44 1.567(9) .
C40 C41 1.579(9) .
C41 C42 1.577(10) .
C42 C43 1.538(12) .
C43 C44 1.460(10) .
